data_2236204
loop_
_publ_author_name
'Tothadi, Srinu'
'Desiraju, Gautam R.'

_publ_section_title
;
 4-Hydroxybenzamide 1,4-dioxane hemisolvate
;
_journal_coeditor_code FY2064
_journal_issue 9
_journal_name_full 'Acta Crystallographica Section E'
_journal_page_first o2661
_journal_paper_doi 10.1107/S160053681203437X
_journal_volume 68
_journal_year 2012
_chemical_formula_iupac 'C7 H7 N O2, 0.5C4 H8 O2'
_chemical_formula_moiety 'C7 H7 N O2, 0.5(C4 H8 O2)'
_chemical_formula_sum 'C9 H11 N O3'
_chemical_formula_weight 181.19
_chemical_name_systematic
;
4-Hydroxybenzamide 1,4-dioxane hemisolvate
;
_space_group_IT_number 14
_symmetry_cell_setting monoclinic
_symmetry_space_group_name_Hall '-P 2ybc'
_symmetry_space_group_name_H-M 'P 1 21/c 1'
_atom_sites_solution_hydrogens difmap
_atom_sites_solution_primary direct
_atom_sites_solution_secondary difmap
_cell_angle_alpha 90
_cell_angle_beta 113.117(10)
_cell_angle_gamma 90
_cell_formula_units_Z 4
_cell_length_a 5.4062(15)
_cell_length_b 14.530(3)
_cell_length_c 12.027(2)
_cell_measurement_reflns_used 2599
_cell_measurement_temperature 150
_cell_measurement_theta_max 27.50
_cell_measurement_theta_min 3.40
_cell_volume 868.9(3)
_computing_cell_refinement
;
CrystalClear-SM Expert (Rigaku, 2009)
;
_computing_data_collection
;
CrystalClear-SM Expert (Rigaku, 2009)
;
_computing_data_reduction
;
CrystalClear-SM Expert (Rigaku, 2009)
;
_computing_molecular_graphics 'ORTEP-3 (Farrugia, 1999)'
_computing_publication_material 'PLATON (Spek, 2009)'
_computing_structure_refinement 'SHELXL97 (Sheldrick, 2008)'
_computing_structure_solution 'SHELXS97 (Sheldrick, 2008)'
_diffrn_ambient_temperature 150
_diffrn_measured_fraction_theta_full 0.994
_diffrn_measured_fraction_theta_max 0.994
_diffrn_measurement_device
;
XtaLABmini: Fixed Chi 2 circle
;
_diffrn_measurement_device_type
;
Rigaku Mercury375R (2x2 bin mode)
;
_diffrn_measurement_method 'profile data from \w-scans'
_diffrn_radiation_monochromator graphite
_diffrn_radiation_source 'fine-focus sealed tube'
_diffrn_radiation_type MoK\a
_diffrn_radiation_wavelength 0.71073
_diffrn_reflns_av_R_equivalents 0.0640
_diffrn_reflns_av_sigmaI/netI 0.0358
_diffrn_reflns_limit_h_max 7
_diffrn_reflns_limit_h_min -7
_diffrn_reflns_limit_k_max 18
_diffrn_reflns_limit_k_min -18
_diffrn_reflns_limit_l_max 15
_diffrn_reflns_limit_l_min -15
_diffrn_reflns_number 9077
_diffrn_reflns_reduction_process
;
;
_diffrn_reflns_theta_full 27.52
_diffrn_reflns_theta_max 27.52
_diffrn_reflns_theta_min 3.35
_diffrn_standards_decay_% 0
_diffrn_standards_interval_count 0
_diffrn_standards_interval_time 0
_diffrn_standards_number 0
_exptl_absorpt_coefficient_mu 0.105
_exptl_absorpt_correction_T_max 0.979
_exptl_absorpt_correction_T_min 0.969
_exptl_absorpt_correction_type multi-scan
_exptl_absorpt_process_details '(REQAB; Jacobson, 1998)'
_exptl_crystal_colour colourless
_exptl_crystal_density_diffrn 1.385
_exptl_crystal_density_method 'Not Measured'
_exptl_crystal_description block
_exptl_crystal_F_000 384
_exptl_crystal_size_max 0.300
_exptl_crystal_size_mid 0.300
_exptl_crystal_size_min 0.200
_refine_diff_density_max 0.282
_refine_diff_density_min -0.215
_refine_ls_extinction_method none
_refine_ls_goodness_of_fit_ref 1.008
_refine_ls_hydrogen_treatment refall
_refine_ls_matrix_type full
_refine_ls_number_parameters 162
_refine_ls_number_reflns 1987
_refine_ls_number_restraints 0
_refine_ls_restrained_S_all 1.008
_refine_ls_R_factor_all 0.0419
_refine_ls_R_factor_gt 0.0394
_refine_ls_shift/su_max 0.028
_refine_ls_shift/su_mean 0.005
_refine_ls_structure_factor_coef Fsqd
_refine_ls_weighting_details 'calc w=1/[\s^2^(Fo^2^)+(0.0590P)^2^+0.2987P] where P=(Fo^2^+2Fc^2^)/3'
_refine_ls_weighting_scheme calc
_refine_ls_wR_factor_gt 0.1079
_refine_ls_wR_factor_ref 0.1106
_reflns_number_gt 1841
_reflns_number_total 1987
_reflns_threshold_expression I>2\s(I)
_cod_data_source_file fy2064.cif
_cod_data_source_block I
_cod_original_sg_symbol_H-M 'P 21/c'
_cod_database_code 2236204
_cod_database_fobs_code 2236204

loop_
_symmetry_equiv_pos_site_id
_symmetry_equiv_pos_as_xyz
1 x,y,z
2 -x,1/2+y,1/2-z
3 -x,-y,-z
4 x,1/2-y,1/2+z

loop_
_atom_site_aniso_label
_atom_site_aniso_U_11
_atom_site_aniso_U_22
_atom_site_aniso_U_33
_atom_site_aniso_U_12
_atom_site_aniso_U_13
_atom_site_aniso_U_23
O1 0.0245(4) 0.0243(4) 0.0172(4) 0.0054(3) 0.0067(3) 0.0014(3)
O2 0.0231(4) 0.0265(5) 0.0249(5) 0.0029(3) 0.0056(3) -0.0086(3)
N1 0.0250(5) 0.0264(5) 0.0184(5) 0.0079(4) 0.0066(4) 0.0017(4)
C1 0.0186(5) 0.0185(5) 0.0189(5) -0.0008(4) 0.0071(4) 0.0014(4)
C2 0.0201(5) 0.0179(5) 0.0187(5) 0.0002(4) 0.0078(4) 0.0010(4)
C3 0.0180(5) 0.0255(6) 0.0197(5) 0.0020(4) 0.0035(4) 0.0002(4)
C4 0.0207(5) 0.0242(6) 0.0182(5) -0.0010(4) 0.0041(4) -0.0030(4)
C5 0.0209(5) 0.0181(5) 0.0207(5) -0.0009(4) 0.0085(4) -0.0016(4)
C6 0.0171(5) 0.0253(6) 0.0234(6) 0.0017(4) 0.0035(4) -0.0037(4)
C7 0.0198(5) 0.0236(6) 0.0195(5) -0.0004(4) 0.0038(4) -0.0040(4)
O3 0.0234(5) 0.0407(6) 0.0269(5) 0.0015(4) 0.0033(4) 0.0110(4)
C8 0.0300(7) 0.0439(8) 0.0309(7) -0.0002(6) 0.0103(5) 0.0147(6)
C9 0.0267(6) 0.0254(6) 0.0347(7) -0.0032(5) 0.0106(5) -0.0012(5)

loop_
_atom_site_type_symbol
_atom_site_label
_atom_site_fract_x
_atom_site_fract_y
_atom_site_fract_z
_atom_site_U_iso_or_equiv
_atom_site_thermal_displace_type
_atom_site_occupancy
O O1 0.80614(16) 0.92851(6) 1.04228(7) 0.0225(2) Uani 1.000
O O2 1.18374(17) 0.64369(6) 0.74199(8) 0.0260(3) Uani 1.000
N N1 0.5317(2) 0.97339(7) 0.85611(9) 0.0239(3) Uani 1.000
C C1 0.7279(2) 0.92062(7) 0.93018(10) 0.0188(3) Uani 1.000
C C2 0.8467(2) 0.85033(7) 0.87597(10) 0.0188(3) Uani 1.000
C C3 0.6951(2) 0.80863(8) 0.76593(10) 0.0223(3) Uani 1.000
C C4 0.8032(2) 0.73933(8) 0.71972(10) 0.0221(3) Uani 1.000
C C5 1.0678(2) 0.71106(8) 0.78283(10) 0.0198(3) Uani 1.000
C C6 1.2219(2) 0.75283(8) 0.89296(10) 0.0233(3) Uani 1.000
C C7 1.1109(2) 0.82067(8) 0.93947(10) 0.0222(3) Uani 1.000
O O3 0.24469(18) -0.02513(7) 0.59392(8) 0.0324(3) Uani 1.000
C C8 0.0104(3) 0.04862(11) 0.40326(13) 0.0355(4) Uani 1.000
C C9 0.2203(3) 0.05905(9) 0.52870(12) 0.0294(4) Uani 1.000
H H5 0.442(3) 1.0084(12) 0.8887(15) 0.033(4) Uiso 1.000
H H6 0.481(4) 0.9703(13) 0.7759(17) 0.043(5) Uiso 1.000
H H7 1.217(3) 0.8496(11) 1.0151(15) 0.032(4) Uiso 1.000
H H8 1.405(3) 0.7330(11) 0.9349(14) 0.032(4) Uiso 1.000
H H9 1.060(4) 0.6223(13) 0.6709(17) 0.047(5) Uiso 1.000
H H10 0.693(3) 0.7102(11) 0.6426(14) 0.029(4) Uiso 1.000
H H11 0.513(3) 0.8257(11) 0.7213(14) 0.030(4) Uiso 1.000
H H1 -0.014(4) 0.1061(14) 0.3610(17) 0.052(5) Uiso 1.000
H H2 0.071(4) -0.0023(14) 0.3589(16) 0.044(5) Uiso 1.000
H H3 0.173(3) 0.1079(13) 0.5718(15) 0.039(4) Uiso 1.000
H H4 0.402(3) 0.0711(11) 0.5297(15) 0.033(4) Uiso 1.000

loop_
_atom_type_symbol
_atom_type_description
_atom_type_scat_dispersion_real
_atom_type_scat_dispersion_imag
_atom_type_scat_source
C C 0.0033 0.0016 ' International Tables Vol C Tables 4.2.6.8 and 6.1.1.4'
H H 0.0000 0.0000 ' International Tables Vol C Tables 4.2.6.8 and 6.1.1.4'
N N 0.0061 0.0033 ' International Tables Vol C Tables 4.2.6.8 and 6.1.1.4'
O O 0.0106 0.0060 ' International Tables Vol C Tables 4.2.6.8 and 6.1.1.4'

loop_
_geom_angle_atom_site_label_1
_geom_angle_atom_site_label_2
_geom_angle_atom_site_label_3
_geom_angle_site_symmetry_1
_geom_angle
_geom_angle_publ_flag
C5 O2 H9 . 108.3(14) no
C8 O3 C9 3_556 109.51(11) no
H5 N1 H6 . 120.9(17) no
C1 N1 H5 . 117.6(11) no
C1 N1 H6 . 121.3(14) no
N1 C1 C2 . 118.11(10) no
O1 C1 N1 . 120.89(10) no
O1 C1 C2 . 120.98(10) no
C1 C2 C7 . 119.81(10) no
C3 C2 C7 . 118.63(10) no
C1 C2 C3 . 121.43(10) no
C2 C3 C4 . 120.93(11) no
C3 C4 C5 . 120.04(10) no
O2 C5 C4 . 122.57(10) no
C4 C5 C6 . 119.44(11) no
O2 C5 C6 . 118.00(10) no
C5 C6 C7 . 120.13(11) no
C2 C7 C6 . 120.80(10) no
C2 C3 H11 . 121.1(10) no
C4 C3 H11 . 118.0(10) no
C5 C4 H10 . 120.1(10) no
C3 C4 H10 . 119.9(10) no
C5 C6 H8 . 118.4(9) no
C7 C6 H8 . 121.5(9) no
C2 C7 H7 . 119.0(10) no
C6 C7 H7 . 120.2(10) no
O3 C8 C9 3_556 110.84(12) no
O3 C9 C8 . 109.64(12) no
C9 C8 H1 . 109.7(12) no
C9 C8 H2 . 108.8(11) no
H1 C8 H2 . 110.7(16) no
O3 C8 H1 3_556 106.6(14) no
O3 C8 H2 3_556 110.1(12) no
O3 C9 H3 . 108.6(10) no
O3 C9 H4 . 105.4(9) no
C8 C9 H3 . 111.0(10) no
C8 C9 H4 . 112.6(10) no
H3 C9 H4 . 109.4(14) no

loop_
_geom_bond_atom_site_label_1
_geom_bond_atom_site_label_2
_geom_bond_site_symmetry_2
_geom_bond_distance
_geom_bond_publ_flag
O1 C1 . 1.2498(14) no
O2 C5 . 1.3543(15) no
O2 H9 . 0.909(19) no
O3 C9 . 1.4309(17) no
O3 C8 3_556 1.434(2) no
N1 C1 . 1.3284(16) no
N1 H5 . 0.893(18) no
N1 H6 . 0.895(19) no
C1 C2 . 1.4864(16) no
C2 C7 . 1.3973(17) no
C2 C3 . 1.3924(16) no
C3 C4 . 1.3854(17) no
C4 C5 . 1.3923(17) no
C5 C6 . 1.3965(16) no
C6 C7 . 1.3814(17) no
C3 H11 . 0.951(17) no
C4 H10 . 0.980(16) no
C6 H8 . 0.962(17) no
C7 H7 . 0.961(17) no
C8 C9 . 1.498(2) no
C8 H1 . 0.96(2) no
C8 H2 . 1.04(2) no
C9 H3 . 0.971(18) no
C9 H4 . 0.993(18) no

loop_
_geom_contact_atom_site_label_1
_geom_contact_atom_site_label_2
_geom_contact_distance
_geom_contact_site_symmetry_2
_geom_contact_publ_flag
O1 C5 3.3571(17) 4_565 no
O1 N1 2.9349(16) 3_677 no
O1 C1 3.2567(17) 3_777 no
O1 O2 2.6808(14) 4_565 no
O1 C4 3.2448(17) 4_565 no
O2 O1 2.6808(14) 4_564 no
O3 O3 2.8184(16) 3_556 no
O3 N1 2.9171(16) 1_545 no
O1 H7 2.632(17) . no
O1 H5 2.050(18) 3_677 no
O1 H10 2.544(16) 4_565 no
O1 H9 1.78(2) 4_565 no
O2 H2 2.69(2) 4_655 no
O2 H7 2.806(17) 4_564 no
O3 H11 2.721(16) 1_545 no
O3 H6 2.057(19) 1_545 no
N1 C8 3.353(2) 3_566 no
N1 O3 2.9171(16) 1_565 no
N1 O1 2.9349(16) 3_677 no
N1 H11 2.668(16) . no
C1 O1 3.2567(17) 3_777 no
C1 C1 3.5941(19) 3_777 no
C1 C6 3.5589(19) 1_455 no
C3 C6 3.5503(19) 1_455 no
C4 O1 3.2448(17) 4_564 no
C5 O1 3.3571(17) 4_564 no
C6 C1 3.5589(19) 1_655 no
C6 C3 3.5503(19) 1_655 no
C8 N1 3.353(2) 3_566 no
C1 H5 2.868(17) 3_677 no
C1 H9 2.813(19) 4_565 no
C3 H1 2.98(2) 3_666 no
C3 H6 2.64(2) . no
C4 H1 2.86(2) 3_666 no
C5 H3 2.964(18) 2_656 no
C7 H9 3.02(2) 4_565 no
C8 H6 2.70(2) 3_566 no
C9 H4 3.060(17) 3_656 no
C9 H6 3.033(19) 1_545 no
H1 C3 2.98(2) 3_666 no
H1 C4 2.86(2) 3_666 no
H2 H3 2.38(3) 3_556 no
H2 O2 2.69(2) 4_454 no
H3 H2 2.38(3) 3_556 no
H3 C5 2.964(18) 2_646 no
H4 C9 3.060(17) 3_656 no
H4 H8 2.54(2) 2_746 no
H4 H4 2.55(2) 3_656 no
H5 C1 2.868(17) 3_677 no
H5 H5 2.51(2) 3_677 no
H5 O1 2.050(18) 3_677 no
H6 C3 2.64(2) . no
H6 C9 3.033(19) 1_565 no
H6 H11 2.23(2) . no
H6 C8 2.70(2) 3_566 no
H6 O3 2.057(19) 1_565 no
H7 O1 2.632(17) . no
H7 O2 2.806(17) 4_565 no
H7 H10 2.58(2) 4_665 no
H7 H9 2.38(3) 4_565 no
H8 H4 2.54(2) 2_756 no
H8 H10 2.51(2) 4_665 no
H9 O1 1.78(2) 4_564 no
H9 H10 2.27(3) . no
H9 H7 2.38(3) 4_564 no
H9 C1 2.813(19) 4_564 no
H9 C7 3.02(2) 4_564 no
H10 H7 2.58(2) 4_464 no
H10 H8 2.51(2) 4_464 no
H10 H9 2.27(3) . no
H10 O1 2.544(16) 4_564 no
H11 H6 2.23(2) . no
H11 O3 2.721(16) 1_565 no
H11 N1 2.668(16) . no

loop_
_geom_hbond_atom_site_label_D
_geom_hbond_atom_site_label_H
_geom_hbond_atom_site_label_A
_geom_hbond_site_symmetry_A
_geom_hbond_distance_DH
_geom_hbond_distance_HA
_geom_hbond_distance_DA
_geom_hbond_angle_DHA
_geom_hbond_publ_flag
N1 H5 O1 3_677 0.893(18) 2.050(18) 2.9349(16) 170.8(16) yes
N1 H6 O3 1_565 0.895(19) 2.057(19) 2.9171(16) 161(2) yes
O2 H9 O1 4_564 0.909(19) 1.78(2) 2.6808(14) 173(2) yes

loop_
_geom_torsion_atom_site_label_1
_geom_torsion_atom_site_label_2
_geom_torsion_atom_site_label_3
_geom_torsion_atom_site_label_4
_geom_torsion_site_symmetry_1
_geom_torsion_site_symmetry_3
_geom_torsion_site_symmetry_4
_geom_torsion
_geom_torsion_publ_flag
C9 O3 C8 C9 . 3_556 3_556 58.92(14) no
C8 O3 C9 C8 3_556 . . -58.20(15) no
N1 C1 C2 C3 . . . -30.42(16) no
N1 C1 C2 C7 . . . 153.69(11) no
O1 C1 C2 C7 . . . -27.88(16) no
O1 C1 C2 C3 . . . 148.02(11) no
C1 C2 C7 C6 . . . 177.45(10) no
C1 C2 C3 C4 . . . -176.15(11) no
C7 C2 C3 C4 . . . -0.21(17) no
C3 C2 C7 C6 . . . 1.44(17) no
C2 C3 C4 C5 . . . -0.65(18) no
C3 C4 C5 C6 . . . 0.29(17) no
C3 C4 C5 O2 . . . 180.00(13) no
O2 C5 C6 C7 . . . -178.77(11) no
C4 C5 C6 C7 . . . 0.93(17) no
C5 C6 C7 C2 . . . -1.81(18) no
O3 C8 C9 O3 3_556 . . 58.99(16) no
